data_1518295
loop_
_publ_author_name
'Dutta, Uttam'
'Maity, Soham'
'Kancherla, Rajesh'
'Maiti, Debabrata'

_publ_section_title
;
 Aerobic oxynitration of alkynes with (t)BuONO and TEMPO.
;
_journal_issue 24
_journal_name_full 'Organic letters'
_journal_page_first 6302
_journal_page_last 6305
_journal_paper_doi 10.1021/ol503025n
_journal_volume 16
_journal_year 2014
_chemical_formula_sum 'C18 H23 N3 O3'
_chemical_formula_weight 329.39
_chemical_name_systematic
; 
 ? 
;
_space_group_IT_number 15
_symmetry_cell_setting monoclinic
_symmetry_space_group_name_Hall '-C 2yc'
_symmetry_space_group_name_H-M 'C 1 2/c 1'
_atom_sites_solution_hydrogens geom
_atom_sites_solution_primary direct
_atom_sites_solution_secondary difmap
_audit_creation_method SHELXL-97
_cell_angle_alpha 90.00
_cell_angle_beta 93.43(3)
_cell_angle_gamma 90.00
_cell_formula_units_Z 8
_cell_length_a 21.841(4)
_cell_length_b 13.887(3)
_cell_length_c 11.976(2)
_cell_measurement_temperature 293(2)
_cell_volume 3625.9(12)
_computing_cell_refinement 'Bruker XSCANS'
_computing_data_collection 'Bruker XSCANS'
_computing_data_reduction 'Bruker SHELXTL'
_computing_molecular_graphics 'Bruker SHELXTL'
_computing_publication_material 'Bruker SHELXTL'
_computing_structure_refinement 'SHELXL-97 (Sheldrick, 1997)'
_computing_structure_solution 'SHELXS-97 (Sheldrick, 1990)'
_diffrn_ambient_temperature 293(2)
_diffrn_measured_fraction_theta_full 0.999
_diffrn_measured_fraction_theta_max 0.999
_diffrn_measurement_device_type 'Bruker P4'
_diffrn_measurement_method '\w scans'
_diffrn_radiation_monochromator graphite
_diffrn_radiation_source 'fine-focus sealed tube'
_diffrn_radiation_type MoK\a
_diffrn_radiation_wavelength 0.71073
_diffrn_reflns_av_R_equivalents 0.0571
_diffrn_reflns_av_sigmaI/netI 0.0220
_diffrn_reflns_limit_h_max 26
_diffrn_reflns_limit_h_min -26
_diffrn_reflns_limit_k_max 16
_diffrn_reflns_limit_k_min -16
_diffrn_reflns_limit_l_max 14
_diffrn_reflns_limit_l_min -14
_diffrn_reflns_number 43763
_diffrn_reflns_theta_full 25.50
_diffrn_reflns_theta_max 25.68
_diffrn_reflns_theta_min 2.39
_exptl_absorpt_coefficient_mu 0.083
_exptl_absorpt_process_details numerical
_exptl_crystal_colour yellow
_exptl_crystal_density_diffrn 1.207
_exptl_crystal_density_method 'not measured'
_exptl_crystal_description block
_exptl_crystal_F_000 1408
_exptl_crystal_size_max 0.2
_exptl_crystal_size_mid 0.2
_exptl_crystal_size_min 0.2
_refine_diff_density_max 0.204
_refine_diff_density_min -0.187
_refine_diff_density_rms 0.047
_refine_ls_extinction_method none
_refine_ls_goodness_of_fit_ref 1.052
_refine_ls_hydrogen_treatment mixed
_refine_ls_matrix_type full
_refine_ls_number_parameters 217
_refine_ls_number_reflns 3445
_refine_ls_number_restraints 0
_refine_ls_restrained_S_all 1.052
_refine_ls_R_factor_all 0.0634
_refine_ls_R_factor_gt 0.0456
_refine_ls_shift/su_max 0.010
_refine_ls_shift/su_mean 0.002
_refine_ls_structure_factor_coef Fsqd
_refine_ls_weighting_details 'calc w=1/[\s^2^(Fo^2^)+(0.0652P)^2^+1.9087P] where P=(Fo^2^+2Fc^2^)/3'
_refine_ls_weighting_scheme calc
_refine_ls_wR_factor_gt 0.1208
_refine_ls_wR_factor_ref 0.1331
_reflns_number_gt 2619
_reflns_number_total 3445
_reflns_threshold_expression >2sigma(I)
_cod_data_source_file ol503025n_si_003.cif
_cod_data_source_block utm2
_cod_depositor_comments
;
The following automatic conversions were performed:

'_symmetry_cell_setting' value 'Monoclinic' changed to 'monoclinic'
according to
/home/saulius/struct/COD-crude-data--automatic-downloads/rss-feeds/ACS/lib/dictionaries/cif_core.dic
dictionary named 'cif_core.dic' version 2.4.2 from 2011-04-26.

Automatic conversion script
Id: cif_fix_values 2935 2014-11-11 08:27:57Z andrius 

 Adding full bibliography for 1518294--1518295.cif.
;
_cod_original_cell_volume 3626.0(13)
_cod_original_sg_symbol_H-M C2/c
_cod_database_code 1518295

loop_
_symmetry_equiv_pos_as_xyz
'x, y, z'
'-x, y, -z+1/2'
'x+1/2, y+1/2, z'
'-x+1/2, y+1/2, -z+1/2'
'-x, -y, -z'
'x, -y, z-1/2'
'-x+1/2, -y+1/2, -z'
'x+1/2, -y+1/2, z-1/2'

loop_
_atom_site_label
_atom_site_type_symbol
_atom_site_fract_x
_atom_site_fract_y
_atom_site_fract_z
_atom_site_U_iso_or_equiv
_atom_site_adp_type
_atom_site_occupancy
_atom_site_symmetry_multiplicity
_atom_site_calc_flag
_atom_site_refinement_flags
O3 O 0.36301(5) 0.71244(8) 0.08859(9) 0.0440(3) Uani 1 1 d .
N3 N 0.35343(6) 0.67576(10) 0.20168(11) 0.0405(3) Uani 1 1 d .
C16 C 0.42078(7) 0.73935(12) -0.06138(13) 0.0391(4) Uani 1 1 d .
O2 O 0.54710(6) 0.54721(10) 0.11304(12) 0.0657(4) Uani 1 1 d .
N2 N 0.51521(6) 0.60441(11) 0.05741(12) 0.0474(4) Uani 1 1 d .
C15 C 0.41730(7) 0.68798(11) 0.04742(13) 0.0381(4) Uani 1 1 d .
O1 O 0.53162(6) 0.64004(13) -0.02878(12) 0.0739(5) Uani 1 1 d .
C14 C 0.45750(7) 0.62889(12) 0.10041(14) 0.0417(4) Uani 1 1 d .
H14 H 0.4476 0.6024 0.1683 0.050 Uiso 1 1 calc R
C13 C 0.42670(9) 0.83813(13) -0.06073(15) 0.0525(5) Uani 1 1 d .
H13 H 0.4326 0.8706 0.0070 0.063 Uiso 1 1 calc R
C12 C 0.40880(9) 0.74169(14) -0.26132(15) 0.0549(5) Uani 1 1 d .
H12 H 0.4025 0.7092 -0.3289 0.066 Uiso 1 1 calc R
C11 C 0.41472(8) 0.84096(13) -0.26014(14) 0.0489(4) Uani 1 1 d .
C10 C 0.41222(9) 0.69110(13) -0.16202(14) 0.0515(5) Uani 1 1 d .
H10 H 0.4088 0.6244 -0.1628 0.062 Uiso 1 1 calc R
C9 C 0.34830(8) 0.76373(13) 0.27263(15) 0.0496(4) Uani 1 1 d .
C8 C 0.30076(8) 0.60698(14) 0.18882(15) 0.0541(5) Uani 1 1 d .
C9B C 0.40955(11) 0.89492(16) -0.36277(17) 0.0676(6) Uani 1 1 d .
C8B C 0.33044(9) 0.72852(15) 0.38744(16) 0.0583(5) Uani 1 1 d .
H8BA H 0.3645 0.6928 0.4227 0.070 Uiso 1 1 calc R
H8BB H 0.3230 0.7839 0.4341 0.070 Uiso 1 1 calc R
C7 C 0.42402(9) 0.88907(14) -0.15953(16) 0.0575(5) Uani 1 1 d .
H7 H 0.4285 0.9557 -0.1586 0.069 Uiso 1 1 calc R
C6 C 0.28545(10) 0.57971(16) 0.30818(17) 0.0645(5) Uani 1 1 d .
H6A H 0.2493 0.5390 0.3043 0.077 Uiso 1 1 calc R
H6B H 0.3192 0.5424 0.3423 0.077 Uiso 1 1 calc R
C5 C 0.27394(10) 0.66498(17) 0.38195(17) 0.0660(6) Uani 1 1 d .
H5A H 0.2655 0.6432 0.4564 0.079 Uiso 1 1 calc R
H5B H 0.2387 0.7010 0.3516 0.079 Uiso 1 1 calc R
N1 N 0.40488(13) 0.93916(16) -0.44306(17) 0.1019(8) Uani 1 1 d .
C4 C 0.41251(10) 0.80843(14) 0.28485(18) 0.0628(5) Uani 1 1 d .
H4A H 0.4114 0.8654 0.3300 0.094 Uiso 1 1 calc R
H4B H 0.4257 0.8249 0.2123 0.094 Uiso 1 1 calc R
H4C H 0.4406 0.7630 0.3199 0.094 Uiso 1 1 calc R
C3 C 0.32490(11) 0.51706(16) 0.13181(19) 0.0751(7) Uani 1 1 d .
H3A H 0.2925 0.4706 0.1217 0.113 Uiso 1 1 calc R
H3B H 0.3581 0.4899 0.1777 0.113 Uiso 1 1 calc R
H3C H 0.3392 0.5343 0.0603 0.113 Uiso 1 1 calc R
C2 C 0.30364(11) 0.84174(17) 0.2265(2) 0.0773(7) Uani 1 1 d .
H2A H 0.3037 0.8948 0.2779 0.116 Uiso 1 1 calc R
H2B H 0.2630 0.8153 0.2173 0.116 Uiso 1 1 calc R
H2C H 0.3163 0.8638 0.1555 0.116 Uiso 1 1 calc R
C1 C 0.24378(10) 0.6443(2) 0.1207(2) 0.0845(8) Uani 1 1 d .
H1A H 0.2127 0.5953 0.1171 0.127 Uiso 1 1 calc R
H1B H 0.2546 0.6601 0.0464 0.127 Uiso 1 1 calc R
H1C H 0.2285 0.7007 0.1560 0.127 Uiso 1 1 calc R

loop_
_atom_site_aniso_label
_atom_site_aniso_U_11
_atom_site_aniso_U_22
_atom_site_aniso_U_33
_atom_site_aniso_U_23
_atom_site_aniso_U_13
_atom_site_aniso_U_12
O3 0.0449(6) 0.0534(7) 0.0347(6) 0.0102(5) 0.0098(5) 0.0086(5)
N3 0.0464(8) 0.0453(8) 0.0306(7) 0.0061(6) 0.0092(5) 0.0028(6)
C16 0.0414(8) 0.0412(9) 0.0356(8) 0.0007(7) 0.0081(6) 0.0018(7)
O2 0.0565(8) 0.0606(8) 0.0796(10) 0.0028(7) 0.0010(7) 0.0185(7)
N2 0.0446(8) 0.0497(8) 0.0480(9) -0.0064(7) 0.0033(7) 0.0023(7)
C15 0.0423(9) 0.0378(8) 0.0347(8) -0.0023(7) 0.0069(7) -0.0017(6)
O1 0.0548(8) 0.1118(13) 0.0570(9) 0.0132(9) 0.0198(7) 0.0107(8)
C14 0.0438(9) 0.0435(9) 0.0387(9) 0.0006(7) 0.0086(7) 0.0014(7)
C13 0.0733(12) 0.0456(10) 0.0386(9) -0.0014(8) 0.0042(8) -0.0068(9)
C12 0.0769(13) 0.0553(11) 0.0332(9) -0.0026(8) 0.0089(8) 0.0078(9)
C11 0.0555(10) 0.0523(10) 0.0399(10) 0.0090(8) 0.0106(7) 0.0036(8)
C10 0.0748(12) 0.0397(9) 0.0405(10) -0.0014(7) 0.0087(9) 0.0040(8)
C9 0.0567(10) 0.0474(10) 0.0459(10) -0.0009(8) 0.0121(8) 0.0126(8)
C8 0.0502(10) 0.0673(12) 0.0455(10) 0.0029(9) 0.0086(8) -0.0111(9)
C9B 0.0939(16) 0.0622(13) 0.0473(12) 0.0121(10) 0.0098(10) 0.0009(11)
C8B 0.0653(12) 0.0676(12) 0.0435(10) -0.0049(9) 0.0159(9) 0.0116(10)
C7 0.0790(13) 0.0412(10) 0.0528(11) 0.0056(8) 0.0080(9) -0.0075(9)
C6 0.0664(12) 0.0740(13) 0.0547(12) 0.0103(10) 0.0192(9) -0.0132(10)
C5 0.0627(12) 0.0877(15) 0.0500(11) 0.0101(11) 0.0232(9) 0.0073(11)
N1 0.169(2) 0.0794(14) 0.0567(12) 0.0247(11) 0.0069(13) -0.0010(15)
C4 0.0774(14) 0.0528(11) 0.0592(13) -0.0087(9) 0.0136(10) -0.0055(10)
C3 0.0955(17) 0.0642(13) 0.0678(14) -0.0139(11) 0.0222(12) -0.0307(12)
C2 0.0872(16) 0.0657(13) 0.0810(16) 0.0096(12) 0.0210(12) 0.0338(12)
C1 0.0525(12) 0.130(2) 0.0697(15) 0.0138(15) -0.0043(10) -0.0128(13)

loop_
_atom_type_symbol
_atom_type_description
_atom_type_scat_dispersion_real
_atom_type_scat_dispersion_imag
_atom_type_scat_source
C C 0.0033 0.0016 'International Tables Vol C Tables 4.2.6.8 and 6.1.1.4'
H H 0.0000 0.0000 'International Tables Vol C Tables 4.2.6.8 and 6.1.1.4'
N N 0.0061 0.0033 'International Tables Vol C Tables 4.2.6.8 and 6.1.1.4'
O O 0.0106 0.0060 'International Tables Vol C Tables 4.2.6.8 and 6.1.1.4'

loop_
_geom_angle_atom_site_label_1
_geom_angle_atom_site_label_2
_geom_angle_atom_site_label_3
_geom_angle
C15 O3 N3 115.06(11)
O3 N3 C9 105.03(12)
O3 N3 C8 106.07(12)
C9 N3 C8 119.77(14)
C13 C16 C10 119.70(16)
C13 C16 C15 118.75(15)
C10 C16 C15 121.25(15)
O1 N2 O2 122.49(15)
O1 N2 C14 121.26(15)
O2 N2 C14 116.24(15)
C14 C15 O3 123.13(14)
C14 C15 C16 130.03(15)
O3 C15 C16 106.84(13)
C15 C14 N2 122.94(15)
C15 C14 H14 118.5
N2 C14 H14 118.5
C7 C13 C16 120.50(17)
C7 C13 H13 119.8
C16 C13 H13 119.8
C10 C12 C11 119.87(17)
C10 C12 H12 120.1
C11 C12 H12 120.1
C7 C11 C12 119.93(16)
C7 C11 C9B 119.55(17)
C12 C11 C9B 120.49(17)
C12 C10 C16 120.17(17)
C12 C10 H10 119.9
C16 C10 H10 119.9
N3 C9 C8B 106.32(15)
N3 C9 C4 106.60(14)
C8B C9 C4 108.93(16)
N3 C9 C2 116.01(16)
C8B C9 C2 110.93(16)
C4 C9 C2 107.82(17)
N3 C8 C3 106.46(15)
N3 C8 C6 105.70(15)
C3 C8 C6 108.30(17)
N3 C8 C1 115.64(17)
C3 C8 C1 109.12(19)
C6 C8 C1 111.29(17)
N1 C9B C11 178.6(3)
C5 C8B C9 113.42(16)
C5 C8B H8BA 108.9
C9 C8B H8BA 108.9
C5 C8B H8BB 108.9
C9 C8B H8BB 108.9
H8BA C8B H8BB 107.7
C13 C7 C11 119.83(17)
C13 C7 H7 120.1
C11 C7 H7 120.1
C5 C6 C8 113.91(18)
C5 C6 H6A 108.8
C8 C6 H6A 108.8
C5 C6 H6B 108.8
C8 C6 H6B 108.8
H6A C6 H6B 107.7
C6 C5 C8B 108.59(16)
C6 C5 H5A 110.0
C8B C5 H5A 110.0
C6 C5 H5B 110.0
C8B C5 H5B 110.0
H5A C5 H5B 108.4
C9 C4 H4A 109.5
C9 C4 H4B 109.5
H4A C4 H4B 109.5
C9 C4 H4C 109.5
H4A C4 H4C 109.5
H4B C4 H4C 109.5
C8 C3 H3A 109.5
C8 C3 H3B 109.5
H3A C3 H3B 109.5
C8 C3 H3C 109.5
H3A C3 H3C 109.5
H3B C3 H3C 109.5
C9 C2 H2A 109.5
C9 C2 H2B 109.5
H2A C2 H2B 109.5
C9 C2 H2C 109.5
H2A C2 H2C 109.5
H2B C2 H2C 109.5
C8 C1 H1A 109.5
C8 C1 H1B 109.5
H1A C1 H1B 109.5
C8 C1 H1C 109.5
H1A C1 H1C 109.5
H1B C1 H1C 109.5

loop_
_geom_bond_atom_site_label_1
_geom_bond_atom_site_label_2
_geom_bond_distance
O3 C15 1.3543(19)
O3 N3 1.4737(16)
N3 C9 1.496(2)
N3 C8 1.496(2)
C16 C13 1.378(2)
C16 C10 1.382(2)
C16 C15 1.491(2)
O2 N2 1.2265(19)
N2 O1 1.2179(19)
N2 C14 1.431(2)
C15 C14 1.334(2)
C14 H14 0.9300
C13 C7 1.377(3)
C13 H13 0.9300
C12 C10 1.379(2)
C12 C11 1.385(3)
C12 H12 0.9300
C11 C7 1.382(3)
C11 C9B 1.438(3)
C10 H10 0.9300
C9 C8B 1.532(3)
C9 C4 1.533(3)
C9 C2 1.538(3)
C8 C3 1.532(3)
C8 C6 1.535(3)
C8 C1 1.537(3)
C9B N1 1.141(3)
C8B C5 1.515(3)
C8B H8BA 0.9700
C8B H8BB 0.9700
C7 H7 0.9300
C6 C5 1.508(3)
C6 H6A 0.9700
C6 H6B 0.9700
C5 H5A 0.9700
C5 H5B 0.9700
C4 H4A 0.9600
C4 H4B 0.9600
C4 H4C 0.9600
C3 H3A 0.9600
C3 H3B 0.9600
C3 H3C 0.9600
C2 H2A 0.9600
C2 H2B 0.9600
C2 H2C 0.9600
C1 H1A 0.9600
C1 H1B 0.9600
C1 H1C 0.9600

loop_
_geom_torsion_atom_site_label_1
_geom_torsion_atom_site_label_2
_geom_torsion_atom_site_label_3
_geom_torsion_atom_site_label_4
_geom_torsion
C15 O3 N3 C9 117.11(14)
C15 O3 N3 C8 -115.12(14)
N3 O3 C15 C14 5.1(2)
N3 O3 C15 C16 -174.53(11)
C13 C16 C15 C14 -111.1(2)
C10 C16 C15 C14 75.3(2)
C13 C16 C15 O3 68.52(19)
C10 C16 C15 O3 -105.11(17)
O3 C15 C14 N2 -179.01(14)
C16 C15 C14 N2 0.5(3)
O1 N2 C14 C15 3.1(3)
O2 N2 C14 C15 -178.06(15)
C10 C16 C13 C7 0.1(3)
C15 C16 C13 C7 -173.59(17)
C10 C12 C11 C7 0.0(3)
C10 C12 C11 C9B -178.26(19)
C11 C12 C10 C16 0.8(3)
C13 C16 C10 C12 -0.9(3)
C15 C16 C10 C12 172.71(17)
O3 N3 C9 C8B 173.20(13)
C8 N3 C9 C8B 54.26(19)
O3 N3 C9 C4 -70.70(16)
C8 N3 C9 C4 170.36(15)
O3 N3 C9 C2 49.35(19)
C8 N3 C9 C2 -69.6(2)
O3 N3 C8 C3 72.44(17)
C9 N3 C8 C3 -169.15(15)
O3 N3 C8 C6 -172.52(14)
C9 N3 C8 C6 -54.1(2)
O3 N3 C8 C1 -48.9(2)
C9 N3 C8 C1 69.5(2)
C7 C11 C9B N1 -34(12)
C12 C11 C9B N1 144(12)
N3 C9 C8B C5 -53.5(2)
C4 C9 C8B C5 -168.06(16)
C2 C9 C8B C5 73.4(2)
C16 C13 C7 C11 0.6(3)
C12 C11 C7 C13 -0.7(3)
C9B C11 C7 C13 177.55(19)
N3 C8 C6 C5 54.0(2)
C3 C8 C6 C5 167.76(18)
C1 C8 C6 C5 -72.3(2)
C8 C6 C5 C8B -58.3(2)
C9 C8B C5 C6 57.9(2)
